data_4348644
loop_
_publ_author_name
'Cao, Yang'
'Wolf, Michael O.'
'Patrick, Brian O.'

_publ_section_title
;
 Dual-Emissive Platinum(II) Metallacycles with Thiophene-Containing
 Bisacetylide Ligands.
;
_journal_issue 17
_journal_name_full 'Inorganic chemistry'
_journal_page_first 8985
_journal_page_last 8993
_journal_paper_doi 10.1021/acs.inorgchem.6b01464
_journal_volume 55
_journal_year 2016
_chemical_formula_moiety 'C47 H36 P2 Pt S, C H2 Cl2'
_chemical_formula_sum 'C48 H38 Cl2 P2 Pt S'
_chemical_formula_weight 974.77
_space_group_crystal_system monoclinic
_space_group_IT_number 14
_space_group_name_Hall '-P 2yn'
_space_group_name_H-M_alt 'P 1 21/n 1'
_atom_sites_solution_hydrogens geom
_atom_sites_solution_primary direct
_audit_creation_date 2014-11-21
_audit_creation_method
;
Olex2 1.2
(compiled 2014.11.21 svn.r3092 for OlexSys, GUI svn.r4949)
;
_cell_angle_alpha 90
_cell_angle_beta 105.168(3)
_cell_angle_gamma 90
_cell_formula_units_Z 8
_cell_length_a 16.6719(13)
_cell_length_b 20.0410(14)
_cell_length_c 25.0314(18)
_cell_measurement_reflns_used 9720
_cell_measurement_temperature 100(2)
_cell_measurement_theta_max 30.07
_cell_measurement_theta_min 2.39
_cell_volume 8072.2(10)
_computing_cell_refinement 'SAINT v8.34A (Bruker, 2013)'
_computing_data_reduction 'SAINT v8.34A (Bruker, 2013)'
_computing_molecular_graphics 'Olex2 (Dolomanov et al., 2009)'
_computing_publication_material 'Olex2 (Dolomanov et al., 2009)'
_computing_structure_refinement 'XL (Sheldrick, 2008)'
_computing_structure_solution 'XT (Sheldrick, 2008)'
_diffrn_ambient_temperature 100(2)
_diffrn_detector 'Bruker APEX2 area detector'
_diffrn_detector_area_resol_mean 7.9
_diffrn_detector_type 'Bruker-Nonius APEXII CCD area detector'
_diffrn_measured_fraction_theta_full 1.000
_diffrn_measured_fraction_theta_max 0.997
_diffrn_measurement_device_type 'Bruker APEX-II CCD'
_diffrn_measurement_method '\f and \w scans'
_diffrn_radiation_monochromator graphite
_diffrn_radiation_probe x-ray
_diffrn_radiation_type MoK\a
_diffrn_radiation_wavelength 0.71073
_diffrn_reflns_av_R_equivalents 0.0441
_diffrn_reflns_av_unetI/netI 0.0420
_diffrn_reflns_Laue_measured_fraction_full 1.000
_diffrn_reflns_Laue_measured_fraction_max 0.997
_diffrn_reflns_limit_h_max 23
_diffrn_reflns_limit_h_min -22
_diffrn_reflns_limit_k_max 27
_diffrn_reflns_limit_k_min -28
_diffrn_reflns_limit_l_max 24
_diffrn_reflns_limit_l_min -35
_diffrn_reflns_number 97740
_diffrn_reflns_point_group_measured_fraction_full 1.000
_diffrn_reflns_point_group_measured_fraction_max 0.997
_diffrn_reflns_theta_full 26.000
_diffrn_reflns_theta_max 30.098
_diffrn_reflns_theta_min 1.623
_diffrn_source 'sealed X-ray tube'
_diffrn_standards_number 0
_exptl_absorpt_coefficient_mu 3.774
_exptl_absorpt_correction_T_max 0.590
_exptl_absorpt_correction_T_min 0.449
_exptl_absorpt_correction_type multi-scan
_exptl_absorpt_process_details
'SADABS-2014/4 (Bruker,2014/4) was used for absorption correction. wR2(int) was 0.0878 before and 0.0467 after correction. The Ratio of minimum to maximum transmission is 0.7613. The \l/2 correction factor is 0.00150.'
_exptl_crystal_colour yellow
_exptl_crystal_colour_primary yellow
_exptl_crystal_density_diffrn 1.604
_exptl_crystal_description prism
_exptl_crystal_F_000 3872
_exptl_crystal_size_max 0.34
_exptl_crystal_size_mid 0.27
_exptl_crystal_size_min 0.14
_refine_diff_density_max 1.115
_refine_diff_density_min -0.861
_refine_diff_density_rms 0.114
_refine_ls_extinction_method none
_refine_ls_goodness_of_fit_ref 1.031
_refine_ls_hydrogen_treatment constr
_refine_ls_matrix_type full
_refine_ls_number_parameters 973
_refine_ls_number_reflns 23688
_refine_ls_number_restraints 0
_refine_ls_restrained_S_all 1.031
_refine_ls_R_factor_all 0.0363
_refine_ls_R_factor_gt 0.0259
_refine_ls_shift/su_max 0.007
_refine_ls_shift/su_mean 0.000
_refine_ls_structure_factor_coef Fsqd
_refine_ls_weighting_details 'w=1/[\s^2^(Fo^2^)+(0.0160P)^2^+3.2103P] where P=(Fo^2^+2Fc^2^)/3'
_refine_ls_weighting_scheme calc
_refine_ls_wR_factor_gt 0.0500
_refine_ls_wR_factor_ref 0.0527
_reflns_Friedel_coverage 0.000
_reflns_number_gt 19996
_reflns_number_total 23688
_reflns_threshold_expression 'I > 2\s(I)'
_cod_data_source_file ic6b01464_si_004.cif
_cod_data_source_block mw252
_cod_depositor_comments
;
The following automatic conversions were performed:

data item '_diffrn_radiation_probe' value 'X-ray' was changed to
'x-ray' in accordance with the
/home/saulius/struct/COD-crude-data/automatic-downloads/DataCite-retrospective/ACS/depositions/lib/dictionaries/cif_core.dic
dictionary named 'cif_core.dic' version 2.4.2 last updated on
2011-04-26.

Automatic conversion script
Id: cif_fix_values 6909 2019-04-08 15:41:33Z antanas 
;
_cod_database_code 4348644
_shelxl_version_number 2014/6
_shelx_space_group_comment
;
The symmetry employed for this shelxl refinement is uniquely defined
by the following loop, which should always be used as a source of
symmetry information in preference to the above space-group names.
They are only intended as comments.
;
_shelx_estimated_absorpt_t_max 0.620
_shelx_estimated_absorpt_t_min 0.360
_olex2_refinement_description
;
1. Fixed Uiso
 At 1.2 times of:
  All C(H) groups, All C(H,H) groups
2.a Secondary CH2 refined with riding coordinates:
 C33(H33A,H33B), C34(H34A,H34B), C35(H35A,H35B), C80(H80A,H80B), C81(H81A,
 H81B), C82(H82A,H82B), C95(H95A,H95B), C96(H96A,H96B)
2.b Aromatic/amide H refined with riding coordinates:
 C4(H4), C5(H5), C6(H6), C7(H7), C10(H10), C11(H11), C14(H14), C15(H15),
 C16(H16), C17(H17), C22(H22), C23(H23), C24(H24), C25(H25), C26(H26), C28(H28),
  C29(H29), C30(H30), C31(H31), C32(H32), C37(H37), C38(H38), C39(H39),
 C40(H40), C41(H41), C43(H43), C44(H44), C45(H45), C46(H46), C47(H47), C51(H51),
  C52(H52), C53(H53), C54(H54), C57(H57), C58(H58), C61(H61), C62(H62),
 C63(H63), C64(H64), C69(H69), C70(H70), C71(H71), C72(H72), C73(H73), C75(H75),
  C76(H76), C77(H77), C78(H78), C79(H79), C84(H84), C85(H85), C86(H86),
 C87(H87), C88(H88), C90(H90), C91(H91), C92(H92), C93(H93), C94(H94)
;
_olex2_diffrn_ambient_temperature_device 'Oxford Cryosystems'
_olex2_submission_special_instructions 'No special instructions were received'

loop_
_space_group_symop_operation_xyz
'x, y, z'
'-x+1/2, y+1/2, -z+1/2'
'-x, -y, -z'
'x-1/2, -y-1/2, z-1/2'

loop_
_atom_site_label
_atom_site_type_symbol
_atom_site_fract_x
_atom_site_fract_y
_atom_site_fract_z
_atom_site_U_iso_or_equiv
_atom_site_adp_type
_atom_site_occupancy
_atom_site_site_symmetry_order
_atom_site_calc_flag
_atom_site_refinement_flags_posn
Pt1 Pt 0.86054(2) 0.27972(2) 0.26153(2) 0.00764(2) Uani 1 1 d .
S1 S 0.83014(4) 0.48830(3) 0.25955(2) 0.00956(11) Uani 1 1 d .
P1 P 0.88392(4) 0.20289(3) 0.33134(2) 0.00942(11) Uani 1 1 d .
P2 P 0.81908(4) 0.20619(3) 0.18991(2) 0.00977(11) Uani 1 1 d .
C1 C 0.88663(14) 0.35135(11) 0.32006(8) 0.0101(4) Uani 1 1 d .
C2 C 0.89334(14) 0.39716(11) 0.35214(8) 0.0104(4) Uani 1 1 d .
C3 C 0.89545(14) 0.45332(11) 0.38841(8) 0.0100(4) Uani 1 1 d .
C4 C 0.89737(15) 0.44190(12) 0.44408(9) 0.0132(5) Uani 1 1 d .
H4 H 0.8980 0.3974 0.4572 0.016 Uiso 1 1 calc R
C5 C 0.89830(15) 0.49424(12) 0.48002(9) 0.0160(5) Uani 1 1 d .
H5 H 0.8990 0.4855 0.5174 0.019 Uiso 1 1 calc R
C6 C 0.89817(15) 0.55944(12) 0.46189(9) 0.0152(5) Uani 1 1 d .
H6 H 0.8995 0.5953 0.4869 0.018 Uiso 1 1 calc R
C7 C 0.89611(15) 0.57225(12) 0.40711(9) 0.0134(5) Uani 1 1 d .
H7 H 0.8958 0.6171 0.3949 0.016 Uiso 1 1 calc R
C8 C 0.89445(14) 0.52042(11) 0.36958(8) 0.0099(4) Uani 1 1 d .
C9 C 0.88865(14) 0.53709(11) 0.31156(8) 0.0098(4) Uani 1 1 d .
C10 C 0.92239(14) 0.59010(11) 0.28987(9) 0.0122(5) Uani 1 1 d .
H10 H 0.9566 0.6232 0.3119 0.015 Uiso 1 1 calc R
C11 C 0.90076(15) 0.58999(11) 0.23155(9) 0.0119(5) Uani 1 1 d .
H11 H 0.9187 0.6232 0.2102 0.014 Uiso 1 1 calc R
C12 C 0.85115(14) 0.53707(11) 0.20858(8) 0.0096(4) Uani 1 1 d .
C13 C 0.82014(14) 0.51868(11) 0.14981(9) 0.0100(4) Uani 1 1 d .
C14 C 0.80311(15) 0.56921(12) 0.11001(9) 0.0138(5) Uani 1 1 d .
H14 H 0.8096 0.6145 0.1216 0.017 Uiso 1 1 calc R
C15 C 0.77694(16) 0.55467(13) 0.05400(10) 0.0192(5) Uani 1 1 d .
H15 H 0.7667 0.5898 0.0276 0.023 Uiso 1 1 calc R
C16 C 0.76569(18) 0.48908(13) 0.03650(10) 0.0235(6) Uani 1 1 d .
H16 H 0.7477 0.4791 -0.0019 0.028 Uiso 1 1 calc R
C17 C 0.78071(16) 0.43826(12) 0.07496(9) 0.0178(5) Uani 1 1 d .
H17 H 0.7724 0.3933 0.0626 0.021 Uiso 1 1 calc R
C18 C 0.80808(14) 0.45150(11) 0.13212(9) 0.0110(4) Uani 1 1 d .
C19 C 0.82373(14) 0.39610(11) 0.17005(8) 0.0103(4) Uani 1 1 d .
C20 C 0.83799(14) 0.35139(11) 0.20332(9) 0.0107(4) Uani 1 1 d .
C21 C 0.83631(15) 0.22765(11) 0.38566(9) 0.0113(4) Uani 1 1 d .
C22 C 0.87184(17) 0.21498(13) 0.44138(10) 0.0207(6) Uani 1 1 d .
H22 H 0.9231 0.1916 0.4526 0.025 Uiso 1 1 calc R
C23 C 0.83219(18) 0.23664(15) 0.48068(10) 0.0261(6) Uani 1 1 d .
H23 H 0.8564 0.2277 0.5188 0.031 Uiso 1 1 calc R
C24 C 0.75815(17) 0.27101(13) 0.46490(10) 0.0204(5) Uani 1 1 d .
H24 H 0.7324 0.2870 0.4921 0.024 Uiso 1 1 calc R
C25 C 0.72129(16) 0.28225(12) 0.40931(10) 0.0176(5) Uani 1 1 d .
H25 H 0.6694 0.3047 0.3982 0.021 Uiso 1 1 calc R
C26 C 0.76018(15) 0.26077(12) 0.37011(9) 0.0140(5) Uani 1 1 d .
H26 H 0.7348 0.2686 0.3320 0.017 Uiso 1 1 calc R
C27 C 0.99322(14) 0.18959(12) 0.36545(9) 0.0124(5) Uani 1 1 d .
C28 C 1.03037(16) 0.12687(12) 0.37188(10) 0.0185(5) Uani 1 1 d .
H28 H 0.9978 0.0884 0.3591 0.022 Uiso 1 1 calc R
C29 C 1.11466(17) 0.12017(13) 0.39684(11) 0.0247(6) Uani 1 1 d .
H29 H 1.1395 0.0772 0.4007 0.030 Uiso 1 1 calc R
C30 C 1.16264(16) 0.17563(13) 0.41616(10) 0.0210(6) Uani 1 1 d .
H30 H 1.2203 0.1708 0.4333 0.025 Uiso 1 1 calc R
C31 C 1.12636(16) 0.23830(13) 0.41037(10) 0.0174(5) Uani 1 1 d .
H31 H 1.1592 0.2765 0.4238 0.021 Uiso 1 1 calc R
C32 C 1.04234(15) 0.24557(12) 0.38503(9) 0.0135(5) Uani 1 1 d .
H32 H 1.0180 0.2887 0.3809 0.016 Uiso 1 1 calc R
C33 C 0.84149(15) 0.12009(11) 0.31294(9) 0.0122(5) Uani 1 1 d .
H33A H 0.8670 0.0890 0.3434 0.015 Uiso 1 1 calc R
H33B H 0.7810 0.1213 0.3096 0.015 Uiso 1 1 calc R
C34 C 0.85549(15) 0.09269(11) 0.25877(9) 0.0128(5) Uani 1 1 d .
H34A H 0.9128 0.1032 0.2572 0.015 Uiso 1 1 calc R
H34B H 0.8493 0.0435 0.2581 0.015 Uiso 1 1 calc R
C35 C 0.79382(15) 0.12246(11) 0.20820(9) 0.0124(5) Uani 1 1 d .
H35A H 0.7381 0.1233 0.2153 0.015 Uiso 1 1 calc R
H35B H 0.7906 0.0927 0.1761 0.015 Uiso 1 1 calc R
C36 C 0.89324(15) 0.19554(12) 0.14843(9) 0.0123(5) Uani 1 1 d .
C37 C 0.93007(16) 0.25166(12) 0.13195(10) 0.0175(5) Uani 1 1 d .
H37 H 0.9141 0.2949 0.1409 0.021 Uiso 1 1 calc R
C38 C 0.98938(17) 0.24543(13) 0.10284(10) 0.0204(5) Uani 1 1 d .
H38 H 1.0138 0.2842 0.0918 0.025 Uiso 1 1 calc R
C39 C 1.01344(16) 0.18253(13) 0.08962(10) 0.0211(6) Uani 1 1 d .
H39 H 1.0544 0.1781 0.0697 0.025 Uiso 1 1 calc R
C40 C 0.97776(18) 0.12675(14) 0.10551(10) 0.0241(6) Uani 1 1 d .
H40 H 0.9941 0.0837 0.0965 0.029 Uiso 1 1 calc R
C41 C 0.91780(16) 0.13307(13) 0.13481(10) 0.0186(5) Uani 1 1 d .
H41 H 0.8934 0.0942 0.1456 0.022 Uiso 1 1 calc R
C42 C 0.72032(15) 0.23210(11) 0.14416(9) 0.0114(5) Uani 1 1 d .
C43 C 0.65641(15) 0.24666(12) 0.16874(9) 0.0147(5) Uani 1 1 d .
H43 H 0.6670 0.2451 0.2079 0.018 Uiso 1 1 calc R
C44 C 0.57777(16) 0.26329(12) 0.13701(10) 0.0200(5) Uani 1 1 d .
H44 H 0.5345 0.2727 0.1542 0.024 Uiso 1 1 calc R
C45 C 0.56280(17) 0.26613(13) 0.07992(11) 0.0241(6) Uani 1 1 d .
H45 H 0.5090 0.2776 0.0578 0.029 Uiso 1 1 calc R
C46 C 0.62557(18) 0.25246(14) 0.05517(10) 0.0253(6) Uani 1 1 d .
H46 H 0.6150 0.2548 0.0160 0.030 Uiso 1 1 calc R
C47 C 0.70420(16) 0.23526(12) 0.08694(10) 0.0179(5) Uani 1 1 d .
H47 H 0.7471 0.2256 0.0695 0.022 Uiso 1 1 calc R
Pt2 Pt 1.26507(2) 0.43270(2) 0.25567(2) 0.00945(2) Uani 1 1 d .
S2 S 1.51328(4) 0.46115(3) 0.26169(2) 0.01192(11) Uani 1 1 d .
P3 P 1.14396(4) 0.44021(3) 0.18668(2) 0.00992(11) Uani 1 1 d .
P4 P 1.19910(4) 0.43496(3) 0.32488(2) 0.00945(11) Uani 1 1 d .
C48 C 1.33085(14) 0.43275(12) 0.19899(9) 0.0125(5) Uani 1 1 d .
C49 C 1.37585(15) 0.43315(12) 0.16814(9) 0.0132(5) Uani 1 1 d .
C50 C 1.43152(15) 0.43373(11) 0.13285(9) 0.0123(5) Uani 1 1 d .
C51 C 1.39682(16) 0.43142(12) 0.07511(9) 0.0161(5) Uani 1 1 d .
H51 H 1.3382 0.4285 0.0610 0.019 Uiso 1 1 calc R
C52 C 1.44639(18) 0.43337(12) 0.03875(10) 0.0203(5) Uani 1 1 d .
H52 H 1.4219 0.4316 0.0000 0.024 Uiso 1 1 calc R
C53 C 1.53187(17) 0.43792(12) 0.05889(10) 0.0200(5) Uani 1 1 d .
H53 H 1.5660 0.4403 0.0339 0.024 Uiso 1 1 calc R
C54 C 1.56743(16) 0.43892(12) 0.11535(10) 0.0165(5) Uani 1 1 d .
H54 H 1.6262 0.4416 0.1287 0.020 Uiso 1 1 calc R
C55 C 1.51883(15) 0.43610(11) 0.15326(9) 0.0126(5) Uani 1 1 d .
C56 C 1.56117(15) 0.43416(11) 0.21282(9) 0.0123(5) Uani 1 1 d .
C57 C 1.63987(15) 0.41033(11) 0.23790(10) 0.0139(5) Uani 1 1 d .
H57 H 1.6765 0.3929 0.2180 0.017 Uiso 1 1 calc R
C58 C 1.66003(15) 0.41456(11) 0.29596(10) 0.0147(5) Uani 1 1 d .
H58 H 1.7120 0.4007 0.3192 0.018 Uiso 1 1 calc R
C59 C 1.59719(14) 0.44069(11) 0.31576(9) 0.0121(5) Uani 1 1 d .
C60 C 1.59322(15) 0.44482(11) 0.37373(9) 0.0126(5) Uani 1 1 d .
C61 C 1.66831(16) 0.44956(12) 0.41519(10) 0.0177(5) Uani 1 1 d .
H61 H 1.7190 0.4541 0.4050 0.021 Uiso 1 1 calc R
C62 C 1.66963(16) 0.44777(12) 0.47086(10) 0.0194(5) Uani 1 1 d .
H62 H 1.7210 0.4508 0.4983 0.023 Uiso 1 1 calc R
C63 C 1.59645(17) 0.44161(13) 0.48644(10) 0.0208(6) Uani 1 1 d .
H63 H 1.5975 0.4402 0.5245 0.025 Uiso 1 1 calc R
C64 C 1.52150(16) 0.43746(12) 0.44642(9) 0.0177(5) Uani 1 1 d .
H64 H 1.4715 0.4330 0.4575 0.021 Uiso 1 1 calc R
C65 C 1.51791(15) 0.43967(11) 0.38969(9) 0.0133(5) Uani 1 1 d .
C66 C 1.43791(15) 0.43619(11) 0.35002(9) 0.0128(5) Uani 1 1 d .
C67 C 1.37229(15) 0.43347(12) 0.31538(9) 0.0130(5) Uani 1 1 d .
C68 C 1.13884(15) 0.39940(12) 0.12073(9) 0.0130(5) Uani 1 1 d .
C69 C 1.08094(17) 0.42039(13) 0.07249(9) 0.0205(6) Uani 1 1 d .
H69 H 1.0474 0.4585 0.0734 0.025 Uiso 1 1 calc R
C70 C 1.07245(18) 0.38580(13) 0.02340(10) 0.0234(6) Uani 1 1 d .
H70 H 1.0332 0.4005 -0.0092 0.028 Uiso 1 1 calc R
C71 C 1.12049(17) 0.33021(13) 0.02151(10) 0.0217(6) Uani 1 1 d .
H71 H 1.1142 0.3064 -0.0121 0.026 Uiso 1 1 calc R
C72 C 1.17791(17) 0.30958(13) 0.06917(10) 0.0201(5) Uani 1 1 d .
H72 H 1.2113 0.2715 0.0681 0.024 Uiso 1 1 calc R
C73 C 1.18736(15) 0.34395(12) 0.11869(9) 0.0151(5) Uani 1 1 d .
H73 H 1.2271 0.3294 0.1511 0.018 Uiso 1 1 calc R
C74 C 1.11837(15) 0.52720(11) 0.16809(8) 0.0119(5) Uani 1 1 d .
C75 C 1.18358(16) 0.57159(13) 0.17139(10) 0.0202(5) Uani 1 1 d .
H75 H 1.2394 0.5565 0.1839 0.024 Uiso 1 1 calc R
C76 C 1.16735(18) 0.63770(14) 0.15644(11) 0.0279(6) Uani 1 1 d .
H76 H 1.2121 0.6679 0.1588 0.033 Uiso 1 1 calc R
C77 C 1.08616(18) 0.65999(13) 0.13809(10) 0.0231(6) Uani 1 1 d .
H77 H 1.0751 0.7055 0.1282 0.028 Uiso 1 1 calc R
C78 C 1.02149(17) 0.61601(12) 0.13429(10) 0.0185(5) Uani 1 1 d .
H78 H 0.9658 0.6311 0.1213 0.022 Uiso 1 1 calc R
C79 C 1.03729(15) 0.54984(12) 0.14933(9) 0.0155(5) Uani 1 1 d .
H79 H 0.9923 0.5198 0.1468 0.019 Uiso 1 1 calc R
C80 C 1.05152(14) 0.40571(11) 0.20223(9) 0.0112(4) Uani 1 1 d .
H80A H 1.0027 0.4169 0.1714 0.013 Uiso 1 1 calc R
H80B H 1.0567 0.3565 0.2037 0.013 Uiso 1 1 calc R
C81 C 1.03496(14) 0.43000(12) 0.25645(9) 0.0123(4) Uani 1 1 d .
H81A H 1.0398 0.4792 0.2582 0.015 Uiso 1 1 calc R
H81B H 0.9772 0.4183 0.2564 0.015 Uiso 1 1 calc R
C82 C 1.09462(14) 0.40011(11) 0.30816(9) 0.0114(4) Uani 1 1 d .
H82A H 1.0983 0.3514 0.3027 0.014 Uiso 1 1 calc R
H82B H 1.0710 0.4071 0.3401 0.014 Uiso 1 1 calc R
C83 C 1.18894(14) 0.51925(11) 0.34927(8) 0.0108(4) Uani 1 1 d .
C84 C 1.12252(15) 0.53860(12) 0.37004(9) 0.0141(5) Uani 1 1 d .
H84 H 1.0784 0.5083 0.3691 0.017 Uiso 1 1 calc R
C85 C 1.12065(16) 0.60202(12) 0.39202(9) 0.0171(5) Uani 1 1 d .
H85 H 1.0756 0.6147 0.4065 0.021 Uiso 1 1 calc R
C86 C 1.18394(16) 0.64656(13) 0.39285(9) 0.0189(5) Uani 1 1 d .
H86 H 1.1827 0.6898 0.4083 0.023 Uiso 1 1 calc R
C87 C 1.24960(17) 0.62851(13) 0.37124(10) 0.0212(6) Uani 1 1 d .
H87 H 1.2927 0.6595 0.3713 0.025 Uiso 1 1 calc R
C88 C 1.25194(16) 0.56513(12) 0.34968(9) 0.0169(5) Uani 1 1 d .
H88 H 1.2969 0.5528 0.3350 0.020 Uiso 1 1 calc R
C89 C 1.24996(14) 0.38965(11) 0.38778(9) 0.0109(4) Uani 1 1 d .
C90 C 1.29401(15) 0.33146(12) 0.38487(9) 0.0149(5) Uani 1 1 d .
H90 H 1.2983 0.3156 0.3500 0.018 Uiso 1 1 calc R
C91 C 1.33169(15) 0.29638(12) 0.43270(10) 0.0173(5) Uani 1 1 d .
H91 H 1.3616 0.2566 0.4304 0.021 Uiso 1 1 calc R
C92 C 1.32583(16) 0.31911(13) 0.48357(10) 0.0187(5) Uani 1 1 d .
H92 H 1.3520 0.2952 0.5162 0.022 Uiso 1 1 calc R
C93 C 1.28192(17) 0.37660(13) 0.48698(9) 0.0209(6) Uani 1 1 d .
H93 H 1.2777 0.3922 0.5220 0.025 Uiso 1 1 calc R
C94 C 1.24399(16) 0.41168(12) 0.43930(9) 0.0165(5) Uani 1 1 d .
H94 H 1.2136 0.4511 0.4419 0.020 Uiso 1 1 calc R
Cl1 Cl 1.17905(5) 0.24342(4) 0.24025(3) 0.03025(16) Uani 1 1 d .
Cl2 Cl 1.10508(5) 0.11185(3) 0.24596(3) 0.03053(16) Uani 1 1 d .
C95 C 1.09724(18) 0.19817(14) 0.25550(12) 0.0271(6) Uani 1 1 d .
H95A H 1.0970 0.2068 0.2944 0.032 Uiso 1 1 calc R
H95B H 1.0438 0.2143 0.2315 0.032 Uiso 1 1 calc R
Cl3 Cl 0.39148(6) 0.23250(4) 0.21549(3) 0.0462(2) Uani 1 1 d .
Cl4 Cl 0.54219(5) 0.26624(4) 0.29844(4) 0.0432(2) Uani 1 1 d .
C96 C 0.4432(2) 0.29269(15) 0.26157(13) 0.0426(9) Uani 1 1 d .
H96A H 0.4100 0.3035 0.2880 0.051 Uiso 1 1 calc R
H96B H 0.4484 0.3339 0.2409 0.051 Uiso 1 1 calc R

loop_
_atom_site_aniso_label
_atom_site_aniso_U_11
_atom_site_aniso_U_22
_atom_site_aniso_U_33
_atom_site_aniso_U_23
_atom_site_aniso_U_13
_atom_site_aniso_U_12
Pt1 0.00901(4) 0.00571(4) 0.00820(4) 0.00006(3) 0.00224(3) -0.00094(3)
S1 0.0103(3) 0.0097(3) 0.0087(2) 0.00043(19) 0.0026(2) -0.0012(2)
P1 0.0095(3) 0.0078(3) 0.0108(2) 0.0010(2) 0.0024(2) -0.0009(2)
P2 0.0104(3) 0.0080(3) 0.0110(2) -0.0015(2) 0.0030(2) -0.0014(2)
C1 0.0106(11) 0.0085(10) 0.0110(10) 0.0031(8) 0.0027(8) -0.0006(9)
C2 0.0091(11) 0.0124(11) 0.0094(9) 0.0041(8) 0.0019(8) 0.0006(9)
C3 0.0076(11) 0.0129(11) 0.0104(10) -0.0024(8) 0.0038(8) -0.0005(8)
C4 0.0113(12) 0.0146(12) 0.0134(10) 0.0008(9) 0.0030(9) -0.0003(9)
C5 0.0167(13) 0.0223(13) 0.0088(10) -0.0005(9) 0.0027(9) -0.0003(10)
C6 0.0152(12) 0.0153(12) 0.0146(10) -0.0054(9) 0.0033(9) 0.0020(10)
C7 0.0140(12) 0.0120(11) 0.0138(10) -0.0027(9) 0.0030(9) 0.0001(9)
C8 0.0079(11) 0.0109(11) 0.0105(9) -0.0009(8) 0.0018(8) 0.0005(8)
C9 0.0089(11) 0.0093(10) 0.0112(10) -0.0031(8) 0.0024(8) 0.0012(9)
C10 0.0114(11) 0.0107(11) 0.0143(10) -0.0005(9) 0.0027(9) -0.0006(9)
C11 0.0141(12) 0.0083(11) 0.0146(10) 0.0029(8) 0.0061(9) 0.0001(9)
C12 0.0098(11) 0.0095(10) 0.0102(9) 0.0021(8) 0.0041(8) 0.0028(9)
C13 0.0070(10) 0.0111(11) 0.0127(10) 0.0027(8) 0.0037(8) 0.0018(8)
C14 0.0131(12) 0.0126(11) 0.0162(11) 0.0041(9) 0.0046(9) 0.0034(9)
C15 0.0224(14) 0.0192(13) 0.0155(11) 0.0093(10) 0.0038(10) 0.0023(10)
C16 0.0353(17) 0.0214(14) 0.0111(11) 0.0018(10) 0.0011(11) 0.0019(12)
C17 0.0237(14) 0.0148(12) 0.0123(10) -0.0002(9) 0.0002(10) -0.0004(10)
C18 0.0091(11) 0.0125(11) 0.0104(10) 0.0029(8) 0.0009(8) 0.0002(9)
C19 0.0086(11) 0.0122(11) 0.0102(9) -0.0019(8) 0.0029(8) 0.0008(9)
C20 0.0114(11) 0.0090(11) 0.0118(10) -0.0024(8) 0.0035(8) -0.0021(9)
C21 0.0129(11) 0.0103(11) 0.0115(10) 0.0006(8) 0.0046(9) -0.0041(9)
C22 0.0171(13) 0.0280(15) 0.0176(11) 0.0082(10) 0.0054(10) 0.0063(11)
C23 0.0237(15) 0.0452(18) 0.0101(11) 0.0040(11) 0.0054(10) 0.0012(13)
C24 0.0243(14) 0.0250(14) 0.0163(11) 0.0006(10) 0.0133(11) -0.0002(11)
C25 0.0172(13) 0.0171(12) 0.0196(11) 0.0028(10) 0.0066(10) 0.0021(10)
C26 0.0148(12) 0.0141(11) 0.0133(10) 0.0017(9) 0.0040(9) 0.0000(9)
C27 0.0106(11) 0.0151(12) 0.0110(10) 0.0018(9) 0.0022(9) 0.0002(9)
C28 0.0141(13) 0.0127(12) 0.0260(12) 0.0018(10) 0.0006(10) -0.0006(10)
C29 0.0181(14) 0.0173(13) 0.0351(15) 0.0039(11) 0.0005(12) 0.0082(11)
C30 0.0110(12) 0.0247(14) 0.0244(13) 0.0034(11) -0.0006(10) 0.0019(10)
C31 0.0147(13) 0.0181(12) 0.0188(11) 0.0008(10) 0.0032(10) -0.0057(10)
C32 0.0133(12) 0.0132(11) 0.0146(10) 0.0021(9) 0.0047(9) 0.0012(9)
C33 0.0110(11) 0.0085(11) 0.0168(11) 0.0015(9) 0.0029(9) -0.0032(9)
C34 0.0115(12) 0.0079(10) 0.0195(11) 0.0003(9) 0.0051(9) 0.0006(9)
C35 0.0125(12) 0.0091(11) 0.0157(10) -0.0023(9) 0.0040(9) -0.0032(9)
C36 0.0123(12) 0.0131(11) 0.0117(10) -0.0030(9) 0.0033(9) -0.0019(9)
C37 0.0181(13) 0.0153(12) 0.0220(12) -0.0066(10) 0.0103(10) -0.0055(10)
C38 0.0199(14) 0.0226(14) 0.0207(12) -0.0057(10) 0.0086(11) -0.0086(11)
C39 0.0159(13) 0.0297(15) 0.0187(12) -0.0020(11) 0.0062(10) 0.0030(11)
C40 0.0306(16) 0.0205(14) 0.0240(13) -0.0001(11) 0.0123(12) 0.0103(12)
C41 0.0208(14) 0.0162(12) 0.0210(12) 0.0002(10) 0.0095(10) 0.0022(10)
C42 0.0118(11) 0.0088(11) 0.0124(10) -0.0011(8) 0.0010(9) -0.0015(9)
C43 0.0155(12) 0.0143(12) 0.0138(10) -0.0033(9) 0.0030(9) 0.0001(10)
C44 0.0159(13) 0.0164(13) 0.0278(13) 0.0012(10) 0.0057(11) 0.0034(10)
C45 0.0171(14) 0.0208(14) 0.0273(13) 0.0063(11) -0.0066(11) 0.0014(11)
C46 0.0281(16) 0.0294(15) 0.0146(11) 0.0058(11) -0.0009(11) -0.0005(12)
C47 0.0203(14) 0.0181(13) 0.0163(11) 0.0009(10) 0.0065(10) -0.0023(10)
Pt2 0.00617(4) 0.01379(4) 0.00863(4) 0.00025(3) 0.00234(3) -0.00027(3)
S2 0.0084(3) 0.0141(3) 0.0137(2) -0.0014(2) 0.0038(2) 0.0006(2)
P3 0.0079(3) 0.0123(3) 0.0097(2) 0.0003(2) 0.0024(2) -0.0003(2)
P4 0.0083(3) 0.0113(3) 0.0088(2) 0.0007(2) 0.0023(2) -0.0002(2)
C48 0.0092(11) 0.0158(12) 0.0113(10) 0.0003(9) 0.0006(9) -0.0017(9)
C49 0.0112(11) 0.0139(11) 0.0125(10) 0.0009(9) -0.0006(9) 0.0015(9)
C50 0.0140(12) 0.0103(11) 0.0138(10) 0.0011(9) 0.0058(9) 0.0006(9)
C51 0.0171(13) 0.0178(12) 0.0134(10) 0.0024(9) 0.0041(9) 0.0015(10)
C52 0.0307(16) 0.0194(13) 0.0132(11) 0.0021(10) 0.0096(10) 0.0008(11)
C53 0.0275(15) 0.0171(13) 0.0213(12) 0.0026(10) 0.0168(11) 0.0002(11)
C54 0.0133(12) 0.0146(12) 0.0250(12) 0.0003(10) 0.0108(10) 0.0001(10)
C55 0.0147(12) 0.0085(11) 0.0164(10) -0.0005(9) 0.0072(9) -0.0011(9)
C56 0.0108(11) 0.0094(11) 0.0199(11) -0.0033(9) 0.0098(9) -0.0033(9)
C57 0.0122(12) 0.0078(11) 0.0242(12) -0.0008(9) 0.0093(10) -0.0014(9)
C58 0.0106(12) 0.0101(11) 0.0234(12) 0.0016(9) 0.0047(10) -0.0008(9)
C59 0.0068(11) 0.0103(11) 0.0179(11) -0.0007(9) 0.0008(9) -0.0018(9)
C60 0.0099(11) 0.0086(11) 0.0178(11) -0.0003(9) 0.0008(9) 0.0002(9)
C61 0.0112(12) 0.0163(12) 0.0233(12) -0.0016(10) 0.0002(10) 0.0005(10)
C62 0.0144(13) 0.0194(13) 0.0185(11) -0.0022(10) -0.0064(10) 0.0001(10)
C63 0.0216(14) 0.0245(14) 0.0140(11) -0.0037(10) 0.0004(10) 0.0005(11)
C64 0.0165(13) 0.0208(13) 0.0158(11) -0.0020(10) 0.0037(10) -0.0007(10)
C65 0.0123(12) 0.0112(11) 0.0149(10) -0.0007(9) 0.0006(9) 0.0002(9)
C66 0.0126(12) 0.0140(11) 0.0134(10) -0.0008(9) 0.0063(9) -0.0011(9)
C67 0.0128(12) 0.0162(12) 0.0127(10) 0.0016(9) 0.0082(9) -0.0008(9)
C68 0.0117(12) 0.0158(12) 0.0120(10) -0.0006(9) 0.0036(9) -0.0012(9)
C69 0.0249(15) 0.0198(13) 0.0158(11) -0.0007(10) 0.0036(10) 0.0077(11)
C70 0.0302(16) 0.0269(15) 0.0110(11) -0.0013(10) 0.0014(11) 0.0054(12)
C71 0.0291(15) 0.0242(14) 0.0137(11) -0.0040(10) 0.0091(11) -0.0004(12)
C72 0.0242(14) 0.0177(13) 0.0207(12) -0.0031(10) 0.0103(11) 0.0037(11)
C73 0.0123(12) 0.0173(12) 0.0157(11) 0.0023(9) 0.0039(9) 0.0008(10)
C74 0.0149(12) 0.0121(11) 0.0095(9) -0.0003(8) 0.0046(9) -0.0018(9)
C75 0.0134(13) 0.0198(13) 0.0266(13) 0.0009(11) 0.0037(10) -0.0037(10)
C76 0.0256(16) 0.0195(14) 0.0380(15) 0.0021(12) 0.0076(13) -0.0119(12)
C77 0.0341(17) 0.0144(13) 0.0234(13) 0.0034(10) 0.0122(12) 0.0037(11)
C78 0.0187(13) 0.0190(13) 0.0203(12) 0.0044(10) 0.0097(10) 0.0072(10)
C79 0.0139(12) 0.0161(12) 0.0187(11) 0.0008(9) 0.0080(10) -0.0005(10)
C80 0.0093(11) 0.0130(11) 0.0105(9) -0.0006(8) 0.0014(8) -0.0032(9)
C81 0.0081(11) 0.0151(11) 0.0137(10) 0.0006(9) 0.0027(9) -0.0010(9)
C82 0.0106(11) 0.0134(11) 0.0109(10) 0.0010(8) 0.0040(9) -0.0007(9)
C83 0.0120(11) 0.0118(11) 0.0084(9) 0.0025(8) 0.0024(8) 0.0000(9)
C84 0.0145(12) 0.0153(12) 0.0127(10) 0.0008(9) 0.0037(9) -0.0007(10)
C85 0.0194(13) 0.0182(13) 0.0140(11) 0.0004(9) 0.0046(10) 0.0059(10)
C86 0.0233(14) 0.0141(12) 0.0173(11) -0.0025(10) 0.0020(10) 0.0029(10)
C87 0.0210(14) 0.0143(12) 0.0278(13) -0.0012(10) 0.0056(11) -0.0062(11)
C88 0.0160(13) 0.0179(12) 0.0178(11) 0.0008(10) 0.0061(10) 0.0003(10)
C89 0.0079(11) 0.0130(11) 0.0113(10) 0.0014(8) 0.0015(8) -0.0017(9)
C90 0.0163(13) 0.0130(12) 0.0165(11) 0.0011(9) 0.0065(10) 0.0005(10)
C91 0.0138(12) 0.0153(12) 0.0230(12) 0.0054(10) 0.0050(10) 0.0037(10)
C92 0.0153(13) 0.0236(14) 0.0143(11) 0.0082(10) -0.0011(10) 0.0004(10)
C93 0.0272(15) 0.0236(14) 0.0109(10) -0.0006(10) 0.0031(10) 0.0009(11)
C94 0.0208(13) 0.0154(12) 0.0119(10) -0.0012(9) 0.0020(10) 0.0044(10)
Cl1 0.0278(4) 0.0259(4) 0.0398(4) 0.0052(3) 0.0139(3) -0.0034(3)
Cl2 0.0319(4) 0.0221(3) 0.0356(4) -0.0008(3) 0.0054(3) -0.0044(3)
C95 0.0225(15) 0.0212(14) 0.0398(16) 0.0036(12) 0.0123(13) 0.0021(12)
Cl3 0.0484(5) 0.0392(5) 0.0454(4) -0.0138(4) 0.0021(4) -0.0164(4)
Cl4 0.0253(4) 0.0227(4) 0.0724(6) 0.0098(4) -0.0034(4) -0.0066(3)
C96 0.050(2) 0.0270(17) 0.0379(17) -0.0129(14) -0.0122(16) 0.0133(15)

loop_
_atom_type_symbol
_atom_type_description
_atom_type_scat_dispersion_real
_atom_type_scat_dispersion_imag
_atom_type_scat_source
C C 0.0033 0.0016 'International Tables Vol C Tables 4.2.6.8 and 6.1.1.4'
H H 0.0000 0.0000 'International Tables Vol C Tables 4.2.6.8 and 6.1.1.4'
Cl Cl 0.1484 0.1585 'International Tables Vol C Tables 4.2.6.8 and 6.1.1.4'
P P 0.1023 0.0942 'International Tables Vol C Tables 4.2.6.8 and 6.1.1.4'
Pt Pt -1.7033 8.3905 'International Tables Vol C Tables 4.2.6.8 and 6.1.1.4'
S S 0.1246 0.1234 'International Tables Vol C Tables 4.2.6.8 and 6.1.1.4'

loop_
_geom_angle_atom_site_label_1
_geom_angle_atom_site_label_2
_geom_angle_atom_site_label_3
_geom_angle
P2 Pt1 P1 96.99(2)
C1 Pt1 P1 87.87(6)
C1 Pt1 P2 173.52(6)
C20 Pt1 P1 176.43(6)
C20 Pt1 P2 86.06(6)
C20 Pt1 C1 88.95(8)
C9 S1 C12 93.07(11)
C21 P1 Pt1 111.62(8)
C21 P1 C27 105.63(10)
C21 P1 C33 102.84(11)
C27 P1 Pt1 114.05(8)
C33 P1 Pt1 116.41(7)
C33 P1 C27 105.14(11)
C35 P2 Pt1 116.14(7)
C35 P2 C36 105.76(11)
C35 P2 C42 101.01(11)
C36 P2 Pt1 114.30(8)
C42 P2 Pt1 110.40(7)
C42 P2 C36 108.18(10)
C2 C1 Pt1 172.5(2)
C1 C2 C3 175.9(2)
C4 C3 C2 119.2(2)
C4 C3 C8 118.5(2)
C8 C3 C2 122.22(19)
C3 C4 H4 119.4
C5 C4 C3 121.1(2)
C5 C4 H4 119.4
C4 C5 H5 119.8
C4 C5 C6 120.4(2)
C6 C5 H5 119.8
C5 C6 H6 120.1
C5 C6 C7 119.8(2)
C7 C6 H6 120.1
C6 C7 H7 119.4
C6 C7 C8 121.3(2)
C8 C7 H7 119.4
C3 C8 C9 122.30(19)
C7 C8 C3 118.9(2)
C7 C8 C9 118.7(2)
C8 C9 S1 119.90(17)
C10 C9 S1 110.51(16)
C10 C9 C8 129.6(2)
C9 C10 H10 123.6
C9 C10 C11 112.7(2)
C11 C10 H10 123.6
C10 C11 H11 123.3
C12 C11 C10 113.4(2)
C12 C11 H11 123.3
C11 C12 S1 110.26(16)
C11 C12 C13 128.8(2)
C13 C12 S1 120.92(17)
C14 C13 C12 118.9(2)
C14 C13 C18 118.7(2)
C18 C13 C12 122.33(19)
C13 C14 H14 119.3
C15 C14 C13 121.4(2)
C15 C14 H14 119.3
C14 C15 H15 120.0
C16 C15 C14 120.1(2)
C16 C15 H15 120.0
C15 C16 H16 120.1
C17 C16 C15 119.8(2)
C17 C16 H16 120.1
C16 C17 H17 119.3
C16 C17 C18 121.4(2)
C18 C17 H17 119.3
C13 C18 C19 122.74(19)
C17 C18 C13 118.6(2)
C17 C18 C19 118.6(2)
C20 C19 C18 177.6(2)
C19 C20 Pt1 177.3(2)
C22 C21 P1 123.20(19)
C22 C21 C26 119.0(2)
C26 C21 P1 117.78(16)
C21 C22 H22 120.1
C21 C22 C23 119.8(2)
C23 C22 H22 120.1
C22 C23 H23 119.7
C24 C23 C22 120.6(2)
C24 C23 H23 119.7
C23 C24 H24 120.1
C23 C24 C25 119.9(2)
C25 C24 H24 120.1
C24 C25 H25 120.1
C26 C25 C24 119.8(2)
C26 C25 H25 120.1
C21 C26 H26 119.6
C25 C26 C21 120.9(2)
C25 C26 H26 119.6
C28 C27 P1 123.21(18)
C28 C27 C32 118.8(2)
C32 C27 P1 118.00(18)
C27 C28 H28 119.8
C29 C28 C27 120.5(2)
C29 C28 H28 119.8
C28 C29 H29 119.8
C30 C29 C28 120.4(2)
C30 C29 H29 119.8
C29 C30 H30 120.1
C29 C30 C31 119.7(2)
C31 C30 H30 120.1
C30 C31 H31 119.8
C30 C31 C32 120.3(2)
C32 C31 H31 119.8
C27 C32 H32 119.8
C31 C32 C27 120.3(2)
C31 C32 H32 119.8
P1 C33 H33A 108.7
P1 C33 H33B 108.7
H33A C33 H33B 107.6
C34 C33 P1 114.30(16)
C34 C33 H33A 108.7
C34 C33 H33B 108.7
C33 C34 H34A 109.3
C33 C34 H34B 109.3
H34A C34 H34B 108.0
C35 C34 C33 111.53(19)
C35 C34 H34A 109.3
C35 C34 H34B 109.3
P2 C35 H35A 108.6
P2 C35 H35B 108.6
C34 C35 P2 114.78(16)
C34 C35 H35A 108.6
C34 C35 H35B 108.6
H35A C35 H35B 107.5
C37 C36 P2 119.38(18)
C41 C36 P2 122.22(19)
C41 C36 C37 118.3(2)
C36 C37 H37 119.5
C38 C37 C36 121.0(2)
C38 C37 H37 119.5
C37 C38 H38 120.0
C37 C38 C39 120.0(2)
C39 C38 H38 120.0
C38 C39 H39 120.1
C40 C39 C38 119.7(2)
C40 C39 H39 120.1
C39 C40 H40 119.9
C39 C40 C41 120.3(2)
C41 C40 H40 119.9
C36 C41 C40 120.7(2)
C36 C41 H41 119.7
C40 C41 H41 119.7
C43 C42 P2 116.92(17)
C47 C42 P2 124.20(19)
C47 C42 C43 118.8(2)
C42 C43 H43 119.5
C44 C43 C42 121.1(2)
C44 C43 H43 119.5
C43 C44 H44 120.3
C43 C44 C45 119.3(3)
C45 C44 H44 120.3
C44 C45 H45 119.9
C46 C45 C44 120.2(2)
C46 C45 H45 119.9
C45 C46 H46 119.8
C45 C46 C47 120.5(2)
C47 C46 H46 119.8
C42 C47 H47 119.9
C46 C47 C42 120.1(2)
C46 C47 H47 119.9
P4 Pt2 P3 93.79(2)
C48 Pt2 P3 90.23(6)
C48 Pt2 P4 175.73(6)
C48 Pt2 C67 88.94(9)
C67 Pt2 P3 175.72(7)
C67 Pt2 P4 86.94(7)
C56 S2 C59 92.95(12)
C68 P3 Pt2 118.40(8)
C68 P3 C74 104.17(10)
C74 P3 Pt2 110.83(7)
C80 P3 Pt2 116.22(7)
C80 P3 C68 100.44(10)
C80 P3 C74 105.22(11)
C82 P4 Pt2 116.09(7)
C82 P4 C89 102.03(10)
C83 P4 Pt2 112.26(7)
C83 P4 C82 105.42(11)
C83 P4 C89 103.64(10)
C89 P4 Pt2 115.98(8)
C49 C48 Pt2 175.0(2)
C48 C49 C50 178.3(2)
C51 C50 C49 118.1(2)
C51 C50 C55 118.7(2)
C55 C50 C49 123.2(2)
C50 C51 H51 119.4
C52 C51 C50 121.3(2)
C52 C51 H51 119.4
C51 C52 H52 120.1
C51 C52 C53 119.9(2)
C53 C52 H52 120.1
C52 C53 H53 120.1
C54 C53 C52 119.9(2)
C54 C53 H53 120.1
C53 C54 H54 119.2
C53 C54 C55 121.5(2)
C55 C54 H54 119.2
C50 C55 C56 122.7(2)
C54 C55 C50 118.7(2)
C54 C55 C56 118.5(2)
C55 C56 S2 121.63(18)
C57 C56 S2 110.41(17)
C57 C56 C55 127.9(2)
C56 C57 H57 123.5
C56 C57 C58 113.0(2)
C58 C57 H57 123.5
C57 C58 H58 123.3
C59 C58 C57 113.4(2)
C59 C58 H58 123.3
C58 C59 S2 110.26(17)
C58 C59 C60 127.7(2)
C60 C59 S2 121.63(18)
C61 C60 C59 118.1(2)
C61 C60 C65 118.7(2)
C65 C60 C59 123.1(2)
C60 C61 H61 119.4
C62 C61 C60 121.1(2)
C62 C61 H61 119.4
C61 C62 H62 119.9
C63 C62 C61 120.2(2)
C63 C62 H62 119.9
C62 C63 H63 120.1
C62 C63 C64 119.9(2)
C64 C63 H63 120.1
C63 C64 H64 119.3
C63 C64 C65 121.4(2)
C65 C64 H64 119.3
C60 C65 C66 122.5(2)
C64 C65 C60 118.7(2)
C64 C65 C66 118.8(2)
C67 C66 C65 177.8(2)
C66 C67 Pt2 177.1(2)
C69 C68 P3 120.31(18)
C73 C68 P3 120.28(17)
C73 C68 C69 119.2(2)
C68 C69 H69 119.9
C70 C69 C68 120.2(2)
C70 C69 H69 119.9
C69 C70 H70 119.7
C71 C70 C69 120.6(2)
C71 C70 H70 119.7
C70 C71 H71 120.4
C70 C71 C72 119.2(2)
C72 C71 H71 120.4
C71 C72 H72 119.6
C71 C72 C73 120.8(2)
C73 C72 H72 119.6
C68 C73 C72 120.0(2)
C68 C73 H73 120.0
C72 C73 H73 120.0
C75 C74 P3 117.96(19)
C79 C74 P3 122.75(18)
C79 C74 C75 119.3(2)
C74 C75 H75 119.9
C76 C75 C74 120.1(2)
C76 C75 H75 119.9
C75 C76 H76 119.9
C75 C76 C77 120.2(3)
C77 C76 H76 119.9
C76 C77 H77 120.1
C78 C77 C76 119.8(2)
C78 C77 H77 120.1
C77 C78 H78 119.9
C77 C78 C79 120.3(2)
C79 C78 H78 119.9
C74 C79 H79 119.8
C78 C79 C74 120.3(2)
C78 C79 H79 119.8
P3 C80 H80A 108.5
P3 C80 H80B 108.5
H80A C80 H80B 107.5
C81 C80 P3 115.27(15)
C81 C80 H80A 108.5
C81 C80 H80B 108.5
C80 C81 H81A 108.9
C80 C81 H81B 108.9
H81A C81 H81B 107.7
C82 C81 C80 113.32(19)
C82 C81 H81A 108.9
C82 C81 H81B 108.9
P4 C82 H82A 108.6
P4 C82 H82B 108.6
C81 C82 P4 114.49(16)
C81 C82 H82A 108.6
C81 C82 H82B 108.6
H82A C82 H82B 107.6
C84 C83 P4 122.38(18)
C88 C83 P4 118.61(18)
C88 C83 C84 118.9(2)
C83 C84 H84 119.9
C85 C84 C83 120.3(2)
C85 C84 H84 119.9
C84 C85 H85 119.9
C86 C85 C84 120.2(2)
C86 C85 H85 119.9
C85 C86 H86 119.9
C85 C86 C87 120.2(2)
C87 C86 H86 119.9
C86 C87 H87 120.1
C88 C87 C86 119.7(2)
C88 C87 H87 120.1
C83 C88 H88 119.7
C87 C88 C83 120.7(2)
C87 C88 H88 119.7
C90 C89 P4 120.34(17)
C90 C89 C94 118.8(2)
C94 C89 P4 120.84(18)
C89 C90 H90 119.8
C91 C90 C89 120.4(2)
C91 C90 H90 119.8
C90 C91 H91 119.9
C92 C91 C90 120.2(2)
C92 C91 H91 119.9
C91 C92 H92 120.0
C93 C92 C91 120.0(2)
C93 C92 H92 120.0
C92 C93 H93 120.0
C92 C93 C94 120.0(2)
C94 C93 H93 120.0
C89 C94 H94 119.7
C93 C94 C89 120.6(2)
C93 C94 H94 119.7
Cl1 C95 H95A 109.0
Cl1 C95 H95B 109.0
Cl2 C95 Cl1 112.86(16)
Cl2 C95 H95A 109.0
Cl2 C95 H95B 109.0
H95A C95 H95B 107.8
Cl3 C96 Cl4 112.09(17)
Cl3 C96 H96A 109.2
Cl3 C96 H96B 109.2
Cl4 C96 H96A 109.2
Cl4 C96 H96B 109.2
H96A C96 H96B 107.9

loop_
_geom_bond_atom_site_label_1
_geom_bond_atom_site_label_2
_geom_bond_distance
Pt1 P1 2.2846(6)
Pt1 P2 2.2834(6)
Pt1 C1 2.016(2)
Pt1 C20 2.010(2)
S1 C9 1.714(2)
S1 C12 1.715(2)
P1 C21 1.814(2)
P1 C27 1.818(2)
P1 C33 1.815(2)
P2 C35 1.818(2)
P2 C36 1.823(2)
P2 C42 1.818(2)
C1 C2 1.206(3)
C2 C3 1.441(3)
C3 C4 1.404(3)
C3 C8 1.424(3)
C4 H4 0.9500
C4 C5 1.380(3)
C5 H5 0.9500
C5 C6 1.383(3)
C6 H6 0.9500
C6 C7 1.387(3)
C7 H7 0.9500
C7 C8 1.396(3)
C8 C9 1.469(3)
C9 C10 1.378(3)
C10 H10 0.9500
C10 C11 1.409(3)
C11 H11 0.9500
C11 C12 1.375(3)
C12 C13 1.473(3)
C13 C14 1.397(3)
C13 C18 1.415(3)
C14 H14 0.9500
C14 C15 1.386(3)
C15 H15 0.9500
C15 C16 1.383(4)
C16 H16 0.9500
C16 C17 1.379(3)
C17 H17 0.9500
C17 C18 1.409(3)
C18 C19 1.440(3)
C19 C20 1.204(3)
C21 C22 1.389(3)
C21 C26 1.394(3)
C22 H22 0.9500
C22 C23 1.390(4)
C23 H23 0.9500
C23 C24 1.378(4)
C24 H24 0.9500
C24 C25 1.385(3)
C25 H25 0.9500
C25 C26 1.379(3)
C26 H26 0.9500
C27 C28 1.392(3)
C27 C32 1.400(3)
C28 H28 0.9500
C28 C29 1.387(3)
C29 H29 0.9500
C29 C30 1.381(4)
C30 H30 0.9500
C30 C31 1.385(3)
C31 H31 0.9500
C31 C32 1.386(3)
C32 H32 0.9500
C33 H33A 0.9900
C33 H33B 0.9900
C33 C34 1.536(3)
C34 H34A 0.9900
C34 H34B 0.9900
C34 C35 1.528(3)
C35 H35A 0.9900
C35 H35B 0.9900
C36 C37 1.395(3)
C36 C41 1.387(3)
C37 H37 0.9500
C37 C38 1.379(4)
C38 H38 0.9500
C38 C39 1.389(4)
C39 H39 0.9500
C39 C40 1.373(4)
C40 H40 0.9500
C40 C41 1.392(4)
C41 H41 0.9500
C42 C43 1.394(3)
C42 C47 1.388(3)
C43 H43 0.9500
C43 C44 1.384(3)
C44 H44 0.9500
C44 C45 1.386(4)
C45 H45 0.9500
C45 C46 1.376(4)
C46 H46 0.9500
C46 C47 1.387(4)
C47 H47 0.9500
Pt2 P3 2.2927(6)
Pt2 P4 2.2827(6)
Pt2 C48 2.007(2)
Pt2 C67 2.008(2)
S2 C56 1.714(2)
S2 C59 1.722(2)
P3 C68 1.824(2)
P3 C74 1.826(2)
P3 C80 1.822(2)
P4 C82 1.821(2)
P4 C83 1.819(2)
P4 C89 1.823(2)
C48 C49 1.209(3)
C49 C50 1.439(3)
C50 C51 1.410(3)
C50 C55 1.412(3)
C51 H51 0.9500
C51 C52 1.381(3)
C52 H52 0.9500
C52 C53 1.385(4)
C53 H53 0.9500
C53 C54 1.382(3)
C54 H54 0.9500
C54 C55 1.401(3)
C55 C56 1.474(3)
C56 C57 1.383(3)
C57 H57 0.9500
C57 C58 1.406(3)
C58 H58 0.9500
C58 C59 1.374(3)
C59 C60 1.472(3)
C60 C61 1.405(3)
C60 C65 1.417(3)
C61 H61 0.9500
C61 C62 1.388(3)
C62 H62 0.9500
C62 C63 1.380(4)
C63 H63 0.9500
C63 C64 1.384(3)
C64 H64 0.9500
C64 C65 1.406(3)
C65 C66 1.441(3)
C66 C67 1.206(3)
C68 C69 1.399(3)
C68 C73 1.383(3)
C69 H69 0.9500
C69 C70 1.385(3)
C70 H70 0.9500
C70 C71 1.380(4)
C71 H71 0.9500
C71 C72 1.383(3)
C72 H72 0.9500
C72 C73 1.391(3)
C73 H73 0.9500
C74 C75 1.390(3)
C74 C79 1.386(3)
C75 H75 0.9500
C75 C76 1.384(4)
C76 H76 0.9500
C76 C77 1.385(4)
C77 H77 0.9500
C77 C78 1.376(4)
C78 H78 0.9500
C78 C79 1.385(3)
C79 H79 0.9500
C80 H80A 0.9900
C80 H80B 0.9900
C80 C81 1.533(3)
C81 H81A 0.9900
C81 H81B 0.9900
C81 C82 1.533(3)
C82 H82A 0.9900
C82 H82B 0.9900
C83 C84 1.396(3)
C83 C88 1.394(3)
C84 H84 0.9500
C84 C85 1.389(3)
C85 H85 0.9500
C85 C86 1.378(4)
C86 H86 0.9500
C86 C87 1.390(4)
C87 H87 0.9500
C87 C88 1.385(3)
C88 H88 0.9500
C89 C90 1.390(3)
C89 C94 1.391(3)
C90 H90 0.9500
C90 C91 1.389(3)
C91 H91 0.9500
C91 C92 1.380(3)
C92 H92 0.9500
C92 C93 1.380(4)
C93 H93 0.9500
C93 C94 1.387(3)
C94 H94 0.9500
Cl1 C95 1.761(3)
Cl2 C95 1.756(3)
C95 H95A 0.9900
C95 H95B 0.9900
Cl3 C96 1.734(3)
Cl4 C96 1.750(3)
C96 H96A 0.9900
C96 H96B 0.9900

loop_
_geom_torsion_atom_site_label_1
_geom_torsion_atom_site_label_2
_geom_torsion_atom_site_label_3
_geom_torsion_atom_site_label_4
_geom_torsion
Pt1 P1 C21 C22 -144.38(19)
Pt1 P1 C21 C26 35.9(2)
Pt1 P1 C27 C28 -126.60(19)
Pt1 P1 C27 C32 51.99(19)
Pt1 P1 C33 C34 44.49(19)
Pt1 P2 C35 C34 -44.34(19)
Pt1 P2 C36 C37 -45.5(2)
Pt1 P2 C36 C41 131.18(18)
Pt1 P2 C42 C43 -50.63(19)
Pt1 P2 C42 C47 132.31(19)
S1 C9 C10 C11 -0.4(3)
S1 C12 C13 C14 150.36(19)
S1 C12 C13 C18 -30.6(3)
P1 C21 C22 C23 178.8(2)
P1 C21 C26 C25 -178.65(19)
P1 C27 C28 C29 178.1(2)
P1 C27 C32 C31 -178.72(18)
P1 C33 C34 C35 -78.8(2)
P2 C36 C37 C38 176.86(19)
P2 C36 C41 C40 -176.65(19)
P2 C42 C43 C44 -176.48(19)
P2 C42 C47 C46 176.8(2)
C2 C3 C4 C5 -179.1(2)
C2 C3 C8 C7 179.6(2)
C2 C3 C8 C9 1.9(3)
C3 C4 C5 C6 -0.6(4)
C3 C8 C9 S1 35.2(3)
C3 C8 C9 C10 -147.2(2)
C4 C3 C8 C7 0.5(3)
C4 C3 C8 C9 -177.2(2)
C4 C5 C6 C7 0.8(4)
C5 C6 C7 C8 -0.2(4)
C6 C7 C8 C3 -0.4(3)
C6 C7 C8 C9 177.4(2)
C7 C8 C9 S1 -142.51(19)
C7 C8 C9 C10 35.1(4)
C8 C3 C4 C5 0.0(3)
C8 C9 C10 C11 -178.2(2)
C9 S1 C12 C11 -1.03(19)
C9 S1 C12 C13 176.67(19)
C9 C10 C11 C12 -0.4(3)
C10 C11 C12 S1 1.0(3)
C10 C11 C12 C13 -176.5(2)
C11 C12 C13 C14 -32.4(4)
C11 C12 C13 C18 146.7(2)
C12 S1 C9 C8 178.88(19)
C12 S1 C9 C10 0.83(18)
C12 C13 C14 C15 177.4(2)
C12 C13 C18 C17 -178.0(2)
C12 C13 C18 C19 1.1(4)
C13 C14 C15 C16 1.2(4)
C14 C13 C18 C17 1.1(3)
C14 C13 C18 C19 -179.8(2)
C14 C15 C16 C17 -0.1(4)
C15 C16 C17 C18 -0.5(4)
C16 C17 C18 C13 0.0(4)
C16 C17 C18 C19 -179.1(2)
C18 C13 C14 C15 -1.7(4)
C21 P1 C27 C28 110.5(2)
C21 P1 C27 C32 -71.0(2)
C21 P1 C33 C34 166.84(16)
C21 C22 C23 C24 -0.4(4)
C22 C21 C26 C25 1.6(4)
C22 C23 C24 C25 2.2(4)
C23 C24 C25 C26 -2.0(4)
C24 C25 C26 C21 0.1(4)
C26 C21 C22 C23 -1.4(4)
C27 P1 C21 C22 -19.9(2)
C27 P1 C21 C26 160.34(18)
C27 P1 C33 C34 -82.79(18)
C27 C28 C29 C30 0.7(4)
C28 C27 C32 C31 -0.1(3)
C28 C29 C30 C31 -0.2(4)
C29 C30 C31 C32 -0.4(4)
C30 C31 C32 C27 0.5(4)
C32 C27 C28 C29 -0.5(4)
C33 P1 C21 C22 90.1(2)
C33 P1 C21 C26 -89.66(19)
C33 P1 C27 C28 2.1(2)
C33 P1 C27 C32 -179.31(18)
C33 C34 C35 P2 78.9(2)
C35 P2 C36 C37 -174.54(18)
C35 P2 C36 C41 2.1(2)
C35 P2 C42 C43 72.8(2)
C35 P2 C42 C47 -104.2(2)
C36 P2 C35 C34 83.60(18)
C36 P2 C42 C43 -176.38(18)
C36 P2 C42 C47 6.6(2)
C36 C37 C38 C39 -0.2(4)
C37 C36 C41 C40 0.1(4)
C37 C38 C39 C40 0.2(4)
C38 C39 C40 C41 -0.1(4)
C39 C40 C41 C36 -0.1(4)
C41 C36 C37 C38 0.0(4)
C42 P2 C35 C34 -163.75(17)
C42 P2 C36 C37 77.9(2)
C42 P2 C36 C41 -105.4(2)
C42 C43 C44 C45 -0.7(4)
C43 C42 C47 C46 -0.2(4)
C43 C44 C45 C46 0.1(4)
C44 C45 C46 C47 0.4(4)
C45 C46 C47 C42 -0.4(4)
C47 C42 C43 C44 0.7(4)
Pt2 P3 C68 C69 -157.70(18)
Pt2 P3 C68 C73 27.6(2)
Pt2 P3 C74 C75 33.3(2)
Pt2 P3 C74 C79 -148.86(17)
Pt2 P3 C80 C81 51.30(18)
Pt2 P4 C82 C81 -54.00(18)
Pt2 P4 C83 C84 149.31(16)
Pt2 P4 C83 C88 -33.88(19)
Pt2 P4 C89 C90 -33.9(2)
Pt2 P4 C89 C94 147.50(18)
S2 C56 C57 C58 -0.2(3)
S2 C59 C60 C61 -158.98(18)
S2 C59 C60 C65 25.4(3)
P3 C68 C69 C70 -174.6(2)
P3 C68 C73 C72 174.36(19)
P3 C74 C75 C76 178.4(2)
P3 C74 C79 C78 -178.15(18)
P3 C80 C81 C82 -73.3(2)
P4 C83 C84 C85 175.14(17)
P4 C83 C88 C87 -175.74(18)
P4 C89 C90 C91 -179.01(19)
P4 C89 C94 C93 179.2(2)
C49 C50 C51 C52 178.5(2)
C49 C50 C55 C54 -177.7(2)
C49 C50 C55 C56 3.7(4)
C50 C51 C52 C53 -0.2(4)
C50 C55 C56 S2 -26.0(3)
C50 C55 C56 C57 152.1(2)
C51 C50 C55 C54 2.7(3)
C51 C50 C55 C56 -175.9(2)
C51 C52 C53 C54 1.5(4)
C52 C53 C54 C55 -0.6(4)
C53 C54 C55 C50 -1.5(3)
C53 C54 C55 C56 177.1(2)
C54 C55 C56 S2 155.41(18)
C54 C55 C56 C57 -26.5(4)
C55 C50 C51 C52 -1.9(4)
C55 C56 C57 C58 -178.5(2)
C56 S2 C59 C58 0.62(18)
C56 S2 C59 C60 -172.89(19)
C56 C57 C58 C59 0.7(3)
C57 C58 C59 S2 -0.9(3)
C57 C58 C59 C60 172.1(2)
C58 C59 C60 C61 28.7(4)
C58 C59 C60 C65 -146.9(2)
C59 S2 C56 C55 178.17(19)
C59 S2 C56 C57 -0.22(18)
C59 C60 C61 C62 -174.3(2)
C59 C60 C65 C64 173.6(2)
C59 C60 C65 C66 -6.0(3)
C60 C61 C62 C63 -0.4(4)
C61 C60 C65 C64 -1.9(3)
C61 C60 C65 C66 178.5(2)
C61 C62 C63 C64 -0.2(4)
C62 C63 C64 C65 -0.3(4)
C63 C64 C65 C60 1.4(4)
C63 C64 C65 C66 -179.0(2)
C65 C60 C61 C62 1.4(3)
C68 P3 C74 C75 -95.1(2)
C68 P3 C74 C79 82.8(2)
C68 P3 C80 C81 -179.66(17)
C68 C69 C70 C71 0.3(4)
C69 C68 C73 C72 -0.4(4)
C69 C70 C71 C72 -0.5(4)
C70 C71 C72 C73 0.3(4)
C71 C72 C73 C68 0.2(4)
C73 C68 C69 C70 0.1(4)
C74 P3 C68 C69 -34.1(2)
C74 P3 C68 C73 151.2(2)
C74 P3 C80 C81 -71.71(18)
C74 C75 C76 C77 0.0(4)
C75 C74 C79 C78 -0.3(3)
C75 C76 C77 C78 -0.6(4)
C76 C77 C78 C79 0.7(4)
C77 C78 C79 C74 -0.3(4)
C79 C74 C75 C76 0.5(4)
C80 P3 C68 C69 74.7(2)
C80 P3 C68 C73 -100.0(2)
C80 P3 C74 C75 159.65(18)
C80 P3 C74 C79 -22.5(2)
C80 C81 C82 P4 74.6(2)
C82 P4 C83 C84 22.0(2)
C82 P4 C83 C88 -161.17(17)
C82 P4 C89 C90 93.2(2)
C82 P4 C89 C94 -85.3(2)
C83 P4 C82 C81 70.93(18)
C83 P4 C89 C90 -157.42(19)
C83 P4 C89 C94 24.0(2)
C83 C84 C85 C86 0.8(3)
C84 C83 C88 C87 1.2(3)
C84 C85 C86 C87 0.6(4)
C85 C86 C87 C88 -1.1(4)
C86 C87 C88 C83 0.2(4)
C88 C83 C84 C85 -1.7(3)
C89 P4 C82 C81 178.92(16)
C89 P4 C83 C84 -84.8(2)
C89 P4 C83 C88 92.01(19)
C89 C90 C91 C92 -0.1(4)
C90 C89 C94 C93 0.6(4)
C90 C91 C92 C93 0.5(4)
C91 C92 C93 C94 -0.3(4)
C92 C93 C94 C89 -0.3(4)
C94 C89 C90 C91 -0.4(4)
